data_7241106
loop_
_publ_author_name
'Xie, Yufeng'
'Wang, Zhiqiang'
'Liu, Xiaoqing'
'Liu, Miaochang'
'Lei, Yunxiang'
'Zhou, Yun-Bing'
'Gao, Wenxia'
'Huang, Xiaobo'
'Wu, Huayue'

_publ_section_title
;
 Synthesis, photophysical and mechanochromic properties of novel
 2,3,4,6-tetraaryl-4H-pyran derivatives
;
_journal_name_full CrystEngComm
_journal_paper_doi 10.1039/D0CE01021A
_journal_year 2020
_chemical_formula_sum 'C26 H16 Br N O2'
_chemical_formula_weight 454.31
_space_group_crystal_system monoclinic
_space_group_IT_number 14
_space_group_name_Hall '-P 2ybc'
_space_group_name_H-M_alt 'P 1 21/c 1'
_atom_sites_solution_hydrogens geom
_audit_creation_method SHELXL-2013
_audit_update_record
;
2020-07-14 deposited with the CCDC.	2020-08-24 downloaded from the CCDC.
;
_cell_angle_alpha 90
_cell_angle_beta 100.2540(10)
_cell_angle_gamma 90
_cell_formula_units_Z 4
_cell_length_a 9.6941(3)
_cell_length_b 18.5267(5)
_cell_length_c 11.8970(3)
_cell_measurement_reflns_used 7725
_cell_measurement_temperature 293(2)
_cell_measurement_theta_max 50.855
_cell_measurement_theta_min 4.803
_cell_volume 2102.57(10)
_computing_cell_refinement 'Bruker SAINT'
_computing_data_collection 'Bruker APEX2'
_computing_data_reduction 'Bruker SAINT'
_computing_molecular_graphics 'Bruker SHELXTL'
_computing_publication_material 'Bruker SHELXTL'
_computing_structure_refinement 'SHELXL-2013 (Sheldrick, 2013)'
_computing_structure_solution 'SHELXS-97 (Sheldrick 2008)'
_diffrn_ambient_temperature 293(2)
_diffrn_measured_fraction_theta_full 0.997
_diffrn_measured_fraction_theta_max 0.997
_diffrn_measurement_device_type 'Bruker APEX-II CCD'
_diffrn_measurement_method '\f and \w scans'
_diffrn_radiation_type MoK\a
_diffrn_radiation_wavelength 0.71073
_diffrn_reflns_av_R_equivalents 0.0346
_diffrn_reflns_av_unetI/netI 0.0282
_diffrn_reflns_Laue_measured_fraction_full 0.997
_diffrn_reflns_Laue_measured_fraction_max 0.997
_diffrn_reflns_limit_h_max 10
_diffrn_reflns_limit_h_min -11
_diffrn_reflns_limit_k_max 22
_diffrn_reflns_limit_k_min -22
_diffrn_reflns_limit_l_max 14
_diffrn_reflns_limit_l_min -14
_diffrn_reflns_number 22758
_diffrn_reflns_point_group_measured_fraction_full 0.997
_diffrn_reflns_point_group_measured_fraction_max 0.997
_diffrn_reflns_theta_full 25.242
_diffrn_reflns_theta_max 25.998
_diffrn_reflns_theta_min 2.734
_exptl_absorpt_coefficient_mu 1.977
_exptl_absorpt_correction_T_max 0.7456
_exptl_absorpt_correction_T_min 0.4874
_exptl_absorpt_correction_type multi-scan
_exptl_absorpt_process_details sadabs
_exptl_crystal_colour yellow
_exptl_crystal_density_diffrn 1.435
_exptl_crystal_description prismatic
_exptl_crystal_F_000 920
_exptl_crystal_size_max 0.170
_exptl_crystal_size_mid 0.150
_exptl_crystal_size_min 0.120
_refine_diff_density_max 0.270
_refine_diff_density_min -0.473
_refine_diff_density_rms 0.040
_refine_ls_extinction_method none
_refine_ls_goodness_of_fit_ref 1.034
_refine_ls_hydrogen_treatment constr
_refine_ls_matrix_type full
_refine_ls_number_parameters 271
_refine_ls_number_reflns 4116
_refine_ls_number_restraints 0
_refine_ls_restrained_S_all 1.034
_refine_ls_R_factor_all 0.0525
_refine_ls_R_factor_gt 0.0346
_refine_ls_shift/su_max 0.000
_refine_ls_shift/su_mean 0.000
_refine_ls_structure_factor_coef Fsqd
_refine_ls_weighting_details 'w=1/[\s^2^(Fo^2^)+(0.0376P)^2^+0.8706P] where P=(Fo^2^+2Fc^2^)/3'
_refine_ls_weighting_scheme calc
_refine_ls_wR_factor_gt 0.0818
_refine_ls_wR_factor_ref 0.0907
_reflns_Friedel_coverage 0.000
_reflns_number_gt 3161
_reflns_number_total 4116
_reflns_threshold_expression 'I > 2\s(I)'
_cod_data_source_file d0ce01021a2.cif
_cod_data_source_block mo_dd19291_0m
_cod_original_sg_symbol_H-M 'P 21/c'
_cod_database_code 7241106
_shelx_space_group_comment
; 
The symmetry employed for this shelxl refinement is uniquely defined 
by the following loop, which should always be used as a source of 
symmetry information in preference to the above space-group names. 
They are only intended as comments. 
;
_shelx_estimated_absorpt_t_min 0.730
_shelx_estimated_absorpt_t_max 0.797
_shelxl_version_number 2013-4

loop_
_space_group_symop_operation_xyz
'x, y, z'
'-x, y+1/2, -z+1/2'
'-x, -y, -z'
'x, -y-1/2, z-1/2'

loop_
_atom_site_label
_atom_site_type_symbol
_atom_site_fract_x
_atom_site_fract_y
_atom_site_fract_z
_atom_site_U_iso_or_equiv
_atom_site_adp_type
_atom_site_occupancy
_atom_site_site_symmetry_order
_atom_site_calc_flag
_atom_site_refinement_flags_posn
_atom_site_refinement_flags_adp
_atom_site_refinement_flags_occupancy
_atom_site_disorder_assembly
_atom_site_disorder_group
Br1 Br 0.48605(3) 0.36471(2) 0.33668(2) 0.06796(13) Uani 1 1 d . . . . .
O1 O 0.63503(18) 0.47885(9) 0.42242(13) 0.0557(4) Uani 1 1 d . . . . .
O2 O 0.79766(17) 0.50773(9) 0.61252(13) 0.0543(4) Uani 1 1 d . . . . .
N1 N 0.3577(3) 0.45256(13) 0.0525(2) 0.0716(7) Uani 1 1 d . . . . .
C1 C 0.5484(3) 0.45956(13) 0.3262(2) 0.0485(6) Uani 1 1 d . . . . .
C2 C 0.5146(2) 0.50029(12) 0.23366(19) 0.0456(5) Uani 1 1 d . . . . .
C3 C 0.5680(3) 0.57704(12) 0.22872(19) 0.0470(5) Uani 1 1 d . . . . .
H3 H 0.6200 0.5797 0.1653 0.056 Uiso 1 1 calc R U . . .
C4 C 0.6698(2) 0.59405(12) 0.33799(19) 0.0448(5) Uani 1 1 d . . . . .
C5 C 0.7022(2) 0.54636(12) 0.42176(19) 0.0463(5) Uani 1 1 d . . . . .
C6 C 0.8133(3) 0.55125(12) 0.52166(19) 0.0463(5) Uani 1 1 d . . . . .
C7 C 0.9330(3) 0.58798(13) 0.5428(2) 0.0499(6) Uani 1 1 d . . . . .
H7 H 0.9652 0.6205 0.4937 0.060 Uiso 1 1 calc R U . . .
C8 C 1.0027(2) 0.56839(13) 0.6544(2) 0.0474(6) Uani 1 1 d . . . . .
C9 C 1.1290(3) 0.58660(16) 0.7264(3) 0.0637(7) Uani 1 1 d . . . . .
H9 H 1.1903 0.6200 0.7038 0.076 Uiso 1 1 calc R U . . .
C10 C 1.1593(3) 0.55325(18) 0.8319(2) 0.0698(8) Uani 1 1 d . . . . .
H10 H 1.2423 0.5646 0.8809 0.084 Uiso 1 1 calc R U . . .
C11 C 1.0698(3) 0.50384(18) 0.8661(2) 0.0705(8) Uani 1 1 d . . . . .
H11 H 1.0947 0.4821 0.9373 0.085 Uiso 1 1 calc R U . . .
C12 C 0.9452(3) 0.48562(17) 0.7989(2) 0.0665(7) Uani 1 1 d . . . . .
H12 H 0.8838 0.4528 0.8228 0.080 Uiso 1 1 calc R U . . .
C13 C 0.9162(3) 0.51888(13) 0.69338(19) 0.0490(6) Uani 1 1 d . . . . .
C14 C 0.4264(3) 0.47241(13) 0.1344(2) 0.0506(6) Uani 1 1 d . . . . .
C15 C 0.4449(3) 0.62928(13) 0.2029(2) 0.0545(6) Uani 1 1 d . . . . .
C16 C 0.4090(4) 0.65686(17) 0.0938(3) 0.0816(9) Uani 1 1 d . . . . .
H16 H 0.4644 0.6467 0.0395 0.098 Uiso 1 1 calc R U . . .
C17 C 0.2908(5) 0.6996(2) 0.0650(4) 0.1107(14) Uani 1 1 d . . . . .
H17 H 0.2657 0.7174 -0.0089 0.133 Uiso 1 1 calc R U . . .
C18 C 0.2128(5) 0.7151(2) 0.1443(5) 0.1086(14) Uani 1 1 d . . . . .
H18 H 0.1338 0.7440 0.1245 0.130 Uiso 1 1 calc R U . . .
C19 C 0.2461(4) 0.6896(2) 0.2528(4) 0.0998(12) Uani 1 1 d . . . . .
H19 H 0.1911 0.7012 0.3067 0.120 Uiso 1 1 calc R U . . .
C20 C 0.3645(3) 0.64534(18) 0.2823(3) 0.0780(9) Uani 1 1 d . . . . .
H20 H 0.3879 0.6270 0.3561 0.094 Uiso 1 1 calc R U . . .
C21 C 0.7348(2) 0.66679(12) 0.34279(19) 0.0450(5) Uani 1 1 d . . . . .
C22 C 0.8133(3) 0.68852(15) 0.2624(2) 0.0646(7) Uani 1 1 d . . . . .
H22 H 0.8271 0.6569 0.2047 0.078 Uiso 1 1 calc R U . . .
C23 C 0.8711(3) 0.75655(17) 0.2672(3) 0.0802(9) Uani 1 1 d . . . . .
H23 H 0.9234 0.7704 0.2125 0.096 Uiso 1 1 calc R U . . .
C24 C 0.8528(3) 0.80372(16) 0.3506(3) 0.0755(9) Uani 1 1 d . . . . .
H24 H 0.8932 0.8494 0.3534 0.091 Uiso 1 1 calc R U . . .
C25 C 0.7754(3) 0.78399(14) 0.4300(3) 0.0700(8) Uani 1 1 d . . . . .
H25 H 0.7625 0.8162 0.4872 0.084 Uiso 1 1 calc R U . . .
C26 C 0.7157(3) 0.71600(14) 0.4259(2) 0.0593(7) Uani 1 1 d . . . . .
H26 H 0.6617 0.7032 0.4800 0.071 Uiso 1 1 calc R U . . .

loop_
_atom_site_aniso_label
_atom_site_aniso_U_11
_atom_site_aniso_U_22
_atom_site_aniso_U_33
_atom_site_aniso_U_23
_atom_site_aniso_U_13
_atom_site_aniso_U_12
Br1 0.0775(2) 0.05329(17) 0.0687(2) 0.00817(13) 0.00109(15) -0.01746(13)
O1 0.0663(11) 0.0504(9) 0.0437(9) 0.0091(7) -0.0086(8) -0.0121(8)
O2 0.0540(10) 0.0599(10) 0.0440(9) 0.0070(8) -0.0049(8) -0.0081(8)
N1 0.0793(17) 0.0677(15) 0.0586(14) 0.0026(12) -0.0126(13) -0.0105(13)
C1 0.0487(14) 0.0483(13) 0.0464(13) 0.0019(10) 0.0026(11) -0.0043(11)
C2 0.0446(13) 0.0463(13) 0.0435(12) -0.0002(10) 0.0016(10) 0.0004(10)
C3 0.0524(14) 0.0464(13) 0.0399(12) 0.0028(10) 0.0018(11) -0.0018(10)
C4 0.0446(13) 0.0473(13) 0.0399(12) 0.0004(10) 0.0008(10) -0.0019(10)
C5 0.0483(14) 0.0449(13) 0.0433(12) -0.0001(10) 0.0018(11) -0.0056(10)
C6 0.0524(15) 0.0465(13) 0.0381(12) 0.0035(10) 0.0025(11) 0.0034(11)
C7 0.0494(14) 0.0504(13) 0.0485(13) 0.0070(11) 0.0050(11) 0.0002(11)
C8 0.0438(13) 0.0473(13) 0.0483(13) -0.0047(11) 0.0005(11) 0.0080(10)
C9 0.0454(15) 0.0672(17) 0.0752(19) -0.0077(15) 0.0016(14) 0.0016(13)
C10 0.0524(17) 0.088(2) 0.0593(17) -0.0153(16) -0.0149(14) 0.0185(16)
C11 0.070(2) 0.089(2) 0.0468(15) 0.0033(14) -0.0061(14) 0.0168(17)
C12 0.0699(19) 0.0777(19) 0.0482(14) 0.0112(14) 0.0002(13) 0.0030(15)
C13 0.0481(14) 0.0535(14) 0.0411(12) -0.0031(11) -0.0033(11) 0.0067(11)
C14 0.0512(15) 0.0486(13) 0.0490(14) 0.0042(11) 0.0010(12) -0.0026(11)
C15 0.0576(16) 0.0429(13) 0.0566(15) -0.0035(11) -0.0076(13) -0.0014(11)
C16 0.102(3) 0.0672(18) 0.0680(19) 0.0106(16) -0.0060(18) 0.0190(18)
C17 0.141(4) 0.080(2) 0.094(3) 0.011(2) -0.028(3) 0.033(3)
C18 0.102(3) 0.071(2) 0.133(4) -0.015(2) -0.033(3) 0.027(2)
C19 0.071(2) 0.099(3) 0.126(3) -0.033(3) 0.006(2) 0.013(2)
C20 0.067(2) 0.084(2) 0.079(2) -0.0108(17) 0.0001(16) 0.0073(16)
C21 0.0440(13) 0.0455(12) 0.0423(12) 0.0051(10) -0.0011(10) 0.0008(10)
C22 0.0739(19) 0.0586(16) 0.0663(17) 0.0000(13) 0.0263(15) -0.0049(14)
C23 0.081(2) 0.072(2) 0.096(2) 0.0146(19) 0.0387(19) -0.0140(17)
C24 0.079(2) 0.0492(16) 0.094(2) 0.0111(16) 0.0052(18) -0.0118(14)
C25 0.092(2) 0.0461(15) 0.0702(18) -0.0028(14) 0.0094(17) -0.0025(14)
C26 0.0725(18) 0.0546(15) 0.0527(15) 0.0013(12) 0.0163(13) -0.0033(13)

loop_
_atom_type_symbol
_atom_type_description
_atom_type_scat_dispersion_real
_atom_type_scat_dispersion_imag
_atom_type_scat_source
C C 0.0033 0.0016 'International Tables Vol C Tables 4.2.6.8 and 6.1.1.4'
H H 0.0000 0.0000 'International Tables Vol C Tables 4.2.6.8 and 6.1.1.4'
Br Br -0.2901 2.4595 'International Tables Vol C Tables 4.2.6.8 and 6.1.1.4'
N N 0.0061 0.0033 'International Tables Vol C Tables 4.2.6.8 and 6.1.1.4'
O O 0.0106 0.0060 'International Tables Vol C Tables 4.2.6.8 and 6.1.1.4'

loop_
_geom_angle_atom_site_label_1
_geom_angle_atom_site_label_2
_geom_angle_atom_site_label_3
_geom_angle
_geom_angle_site_symmetry_1
_geom_angle_site_symmetry_3
_geom_angle_publ_flag
C1 O1 C5 116.79(17) . . ?
C13 O2 C6 105.41(18) . . ?
C2 C1 O1 125.5(2) . . ?
C2 C1 Br1 123.69(18) . . ?
O1 C1 Br1 110.74(16) . . ?
C1 C2 C14 120.3(2) . . ?
C1 C2 C3 121.9(2) . . ?
C14 C2 C3 117.76(19) . . ?
C2 C3 C4 109.60(18) . . ?
C2 C3 C15 110.0(2) . . ?
C4 C3 C15 114.01(19) . . ?
C2 C3 H3 107.7 . . ?
C4 C3 H3 107.7 . . ?
C15 C3 H3 107.7 . . ?
C5 C4 C21 122.3(2) . . ?
C5 C4 C3 122.4(2) . . ?
C21 C4 C3 115.34(19) . . ?
C4 C5 O1 123.2(2) . . ?
C4 C5 C6 127.8(2) . . ?
O1 C5 C6 108.98(18) . . ?
C7 C6 O2 111.4(2) . . ?
C7 C6 C5 132.8(2) . . ?
O2 C6 C5 115.8(2) . . ?
C6 C7 C8 107.4(2) . . ?
C6 C7 H7 126.3 . . ?
C8 C7 H7 126.3 . . ?
C13 C8 C9 118.1(2) . . ?
C13 C8 C7 105.5(2) . . ?
C9 C8 C7 136.4(3) . . ?
C10 C9 C8 117.8(3) . . ?
C10 C9 H9 121.1 . . ?
C8 C9 H9 121.1 . . ?
C11 C10 C9 121.6(3) . . ?
C11 C10 H10 119.2 . . ?
C9 C10 H10 119.2 . . ?
C12 C11 C10 122.0(3) . . ?
C12 C11 H11 119.0 . . ?
C10 C11 H11 119.0 . . ?
C11 C12 C13 115.9(3) . . ?
C11 C12 H12 122.0 . . ?
C13 C12 H12 122.0 . . ?
O2 C13 C8 110.3(2) . . ?
O2 C13 C12 125.3(2) . . ?
C8 C13 C12 124.4(2) . . ?
N1 C14 C2 177.0(3) . . ?
C20 C15 C16 119.5(3) . . ?
C20 C15 C3 121.6(2) . . ?
C16 C15 C3 118.8(3) . . ?
C15 C16 C17 120.3(4) . . ?
C15 C16 H16 119.9 . . ?
C17 C16 H16 119.9 . . ?
C18 C17 C16 119.5(4) . . ?
C18 C17 H17 120.2 . . ?
C16 C17 H17 120.2 . . ?
C17 C18 C19 121.7(4) . . ?
C17 C18 H18 119.1 . . ?
C19 C18 H18 119.1 . . ?
C18 C19 C20 119.1(4) . . ?
C18 C19 H19 120.4 . . ?
C20 C19 H19 120.4 . . ?
C15 C20 C19 119.8(3) . . ?
C15 C20 H20 120.1 . . ?
C19 C20 H20 120.1 . . ?
C26 C21 C22 117.6(2) . . ?
C26 C21 C4 121.1(2) . . ?
C22 C21 C4 121.3(2) . . ?
C23 C22 C21 120.5(3) . . ?
C23 C22 H22 119.8 . . ?
C21 C22 H22 119.8 . . ?
C24 C23 C22 121.0(3) . . ?
C24 C23 H23 119.5 . . ?
C22 C23 H23 119.5 . . ?
C23 C24 C25 119.7(3) . . ?
C23 C24 H24 120.1 . . ?
C25 C24 H24 120.1 . . ?
C24 C25 C26 120.0(3) . . ?
C24 C25 H25 120.0 . . ?
C26 C25 H25 120.0 . . ?
C21 C26 C25 121.1(3) . . ?
C21 C26 H26 119.4 . . ?
C25 C26 H26 119.4 . . ?

loop_
_geom_bond_atom_site_label_1
_geom_bond_atom_site_label_2
_geom_bond_distance
_geom_bond_site_symmetry_2
_geom_bond_publ_flag
Br1 C1 1.870(2) . ?
O1 C1 1.342(3) . ?
O1 C5 1.411(3) . ?
O2 C13 1.377(3) . ?
O2 C6 1.378(3) . ?
N1 C14 1.139(3) . ?
C1 C2 1.327(3) . ?
C2 C14 1.425(3) . ?
C2 C3 1.518(3) . ?
C3 C4 1.519(3) . ?
C3 C15 1.525(3) . ?
C3 H3 0.9800 . ?
C4 C5 1.327(3) . ?
C4 C21 1.484(3) . ?
C5 C6 1.458(3) . ?
C6 C7 1.330(3) . ?
C7 C8 1.426(3) . ?
C7 H7 0.9300 . ?
C8 C13 1.378(3) . ?
C8 C9 1.404(3) . ?
C9 C10 1.383(4) . ?
C9 H9 0.9300 . ?
C10 C11 1.372(4) . ?
C10 H10 0.9300 . ?
C11 C12 1.367(4) . ?
C11 H11 0.9300 . ?
C12 C13 1.382(3) . ?
C12 H12 0.9300 . ?
C15 C20 1.361(4) . ?
C15 C16 1.380(4) . ?
C16 C17 1.385(5) . ?
C16 H16 0.9300 . ?
C17 C18 1.341(6) . ?
C17 H17 0.9300 . ?
C18 C19 1.358(6) . ?
C18 H18 0.9300 . ?
C19 C20 1.403(5) . ?
C19 H19 0.9300 . ?
C20 H20 0.9300 . ?
C21 C26 1.382(3) . ?
C21 C22 1.384(3) . ?
C22 C23 1.376(4) . ?
C22 H22 0.9300 . ?
C23 C24 1.358(4) . ?
C23 H23 0.9300 . ?
C24 C25 1.357(4) . ?
C24 H24 0.9300 . ?
C25 C26 1.384(4) . ?
C25 H25 0.9300 . ?
C26 H26 0.9300 . ?

loop_
_geom_torsion_atom_site_label_1
_geom_torsion_atom_site_label_2
_geom_torsion_atom_site_label_3
_geom_torsion_atom_site_label_4
_geom_torsion
_geom_torsion_site_symmetry_1
_geom_torsion_site_symmetry_2
_geom_torsion_site_symmetry_3
_geom_torsion_site_symmetry_4
_geom_torsion_publ_flag
C5 O1 C1 C2 -4.2(4) . . . . ?
C5 O1 C1 Br1 173.27(16) . . . . ?
O1 C1 C2 C14 177.0(2) . . . . ?
Br1 C1 C2 C14 -0.2(3) . . . . ?
O1 C1 C2 C3 -2.6(4) . . . . ?
Br1 C1 C2 C3 -179.77(18) . . . . ?
C1 C2 C3 C4 4.6(3) . . . . ?
C14 C2 C3 C4 -174.9(2) . . . . ?
C1 C2 C3 C15 -121.5(3) . . . . ?
C14 C2 C3 C15 59.0(3) . . . . ?
C2 C3 C4 C5 -0.1(3) . . . . ?
C15 C3 C4 C5 123.7(3) . . . . ?
C2 C3 C4 C21 177.7(2) . . . . ?
C15 C3 C4 C21 -58.5(3) . . . . ?
C21 C4 C5 O1 175.6(2) . . . . ?
C3 C4 C5 O1 -6.7(4) . . . . ?
C21 C4 C5 C6 -8.3(4) . . . . ?
C3 C4 C5 C6 169.3(2) . . . . ?
C1 O1 C5 C4 9.0(3) . . . . ?
C1 O1 C5 C6 -167.7(2) . . . . ?
C13 O2 C6 C7 -0.2(3) . . . . ?
C13 O2 C6 C5 177.3(2) . . . . ?
C4 C5 C6 C7 -23.3(4) . . . . ?
O1 C5 C6 C7 153.2(3) . . . . ?
C4 C5 C6 O2 159.8(2) . . . . ?
O1 C5 C6 O2 -23.7(3) . . . . ?
O2 C6 C7 C8 -0.1(3) . . . . ?
C5 C6 C7 C8 -177.1(2) . . . . ?
C6 C7 C8 C13 0.3(3) . . . . ?
C6 C7 C8 C9 180.0(3) . . . . ?
C13 C8 C9 C10 0.4(4) . . . . ?
C7 C8 C9 C10 -179.2(3) . . . . ?
C8 C9 C10 C11 0.1(4) . . . . ?
C9 C10 C11 C12 -1.0(5) . . . . ?
C10 C11 C12 C13 1.3(4) . . . . ?
C6 O2 C13 C8 0.5(3) . . . . ?
C6 O2 C13 C12 -179.7(2) . . . . ?
C9 C8 C13 O2 179.8(2) . . . . ?
C7 C8 C13 O2 -0.5(3) . . . . ?
C9 C8 C13 C12 -0.1(4) . . . . ?
C7 C8 C13 C12 179.6(2) . . . . ?
C11 C12 C13 O2 179.4(2) . . . . ?
C11 C12 C13 C8 -0.8(4) . . . . ?
C2 C3 C15 C20 72.3(3) . . . . ?
C4 C3 C15 C20 -51.2(3) . . . . ?
C2 C3 C15 C16 -103.2(3) . . . . ?
C4 C3 C15 C16 133.2(3) . . . . ?
C20 C15 C16 C17 -1.0(5) . . . . ?
C3 C15 C16 C17 174.6(3) . . . . ?
C15 C16 C17 C18 1.2(6) . . . . ?
C16 C17 C18 C19 -0.4(7) . . . . ?
C17 C18 C19 C20 -0.6(6) . . . . ?
C16 C15 C20 C19 0.1(5) . . . . ?
C3 C15 C20 C19 -175.4(3) . . . . ?
C18 C19 C20 C15 0.7(5) . . . . ?
C5 C4 C21 C26 -62.9(3) . . . . ?
C3 C4 C21 C26 119.3(3) . . . . ?
C5 C4 C21 C22 119.0(3) . . . . ?
C3 C4 C21 C22 -58.8(3) . . . . ?
C26 C21 C22 C23 0.9(4) . . . . ?
C4 C21 C22 C23 179.1(3) . . . . ?
C21 C22 C23 C24 0.1(5) . . . . ?
C22 C23 C24 C25 -0.6(5) . . . . ?
C23 C24 C25 C26 0.1(5) . . . . ?
C22 C21 C26 C25 -1.4(4) . . . . ?
C4 C21 C26 C25 -179.6(2) . . . . ?
C24 C25 C26 C21 0.9(5) . . . . ?
